data_7043519
loop_
_publ_author_name
'van Eldik, Rudi'
'Katafias, Anna'
'Impert, Olga'
'Kozakiewicz, Anna'
'Surdykowski, Andrzej'
'Chrzanowska, Marta'
'Brzozowska, Paulina'
'Franke, Alicja'
'Puchta, Ralph'
'Zahl, Achim'

_publ_section_title
;
 Structure and reactivity of [RuII(terpy)(N^N)Cl]Cl complexes.
 Consequences for biological applications
;
_journal_name_full 'Dalton Trans.'
_journal_paper_doi 10.1039/C7DT01669G
_journal_year 2017
_chemical_formula_moiety 'C25 H23 Cl2 N5 O2 Ru'
_chemical_formula_sum 'C25 H23 Cl2 N5 O2 Ru'
_chemical_formula_weight 597.45
_chemical_name_systematic
; 
 ? 
;
_space_group_IT_number 2
_symmetry_cell_setting triclinic
_symmetry_space_group_name_Hall '-P 1'
_symmetry_space_group_name_H-M 'P -1'
_atom_sites_solution_hydrogens geom
_atom_sites_solution_primary direct
_atom_sites_solution_secondary difmap
_audit_creation_method SHELXL-97
_audit_update_record
;
2016-05-16 deposited with the CCDC.
2017-07-03 downloaded from the CCDC.
;
_cell_angle_alpha 100.75(3)
_cell_angle_beta 101.21(3)
_cell_angle_gamma 100.51(3)
_cell_formula_units_Z 4
_cell_length_a 13.585(3)
_cell_length_b 13.764(3)
_cell_length_c 14.616(3)
_cell_measurement_reflns_used 17601
_cell_measurement_temperature 293(2)
_cell_measurement_theta_max 23.25
_cell_measurement_theta_min 2.36
_cell_volume 2565.1(11)
_computing_cell_refinement 'CrysAlis (Oxford Diffraction, 2000)'
_computing_data_collection 'CrysAlis (Oxford Diffraction, 2000)'
_computing_data_reduction 'CrysAlis (Oxford Diffraction, 2000)'
_computing_molecular_graphics 'PLATON (Spek, 1990)'
_computing_publication_material 'CIFTAB (Sheldrick, 1997)'
_computing_structure_refinement 'SHELXL-97 (Sheldrick, 1997)'
_computing_structure_solution 'SHELXS-97 (Sheldrick, 1990)'
_diffrn_ambient_temperature 293(2)
_diffrn_detector_area_resol_mean 8.2564
_diffrn_measured_fraction_theta_full 0.993
_diffrn_measured_fraction_theta_max 0.993
_diffrn_measurement_device_type 'Oxford Sapphire CCD'
_diffrn_measurement_method \q/2\q
_diffrn_radiation_monochromator graphite
_diffrn_radiation_source 'fine-focus sealed tube'
_diffrn_radiation_type MoK\a
_diffrn_radiation_wavelength 0.71073
_diffrn_reflns_av_R_equivalents 0.0685
_diffrn_reflns_av_sigmaI/netI 0.0868
_diffrn_reflns_limit_h_max 15
_diffrn_reflns_limit_h_min -12
_diffrn_reflns_limit_k_max 15
_diffrn_reflns_limit_k_min -15
_diffrn_reflns_limit_l_max 16
_diffrn_reflns_limit_l_min -16
_diffrn_reflns_number 12577
_diffrn_reflns_theta_full 23.25
_diffrn_reflns_theta_max 23.25
_diffrn_reflns_theta_min 2.36
_diffrn_standards_decay_% 0
_diffrn_standards_interval_count 0
_diffrn_standards_interval_time 0
_diffrn_standards_number 0
_exptl_absorpt_coefficient_mu 0.852
_exptl_absorpt_correction_T_max 0.9642
_exptl_absorpt_correction_T_min 0.6893
_exptl_absorpt_correction_type analytical
_exptl_absorpt_process_details 'Oxford Diffraction CrysAlis'
_exptl_crystal_colour brown
_exptl_crystal_density_diffrn 1.547
_exptl_crystal_density_method 'not measured'
_exptl_crystal_description plate
_exptl_crystal_F_000 1208
_exptl_crystal_recrystallization_method 'Re-crystallisation from solvent'
_exptl_crystal_size_max 0.47
_exptl_crystal_size_mid 0.22
_exptl_crystal_size_min 0.04
_refine_diff_density_max 1.006
_refine_diff_density_min -0.884
_refine_diff_density_rms 0.151
_refine_ls_extinction_method none
_refine_ls_goodness_of_fit_ref 1.090
_refine_ls_hydrogen_treatment mixed
_refine_ls_matrix_type full
_refine_ls_number_parameters 632
_refine_ls_number_reflns 7319
_refine_ls_number_restraints 24
_refine_ls_restrained_S_all 1.118
_refine_ls_R_factor_all 0.1481
_refine_ls_R_factor_gt 0.0789
_refine_ls_shift/su_max 0.000
_refine_ls_shift/su_mean 0.000
_refine_ls_structure_factor_coef Fsqd
_refine_ls_weighting_details 'calc w=1/[\s^2^(Fo^2^)+(0.0350P)^2^+42.9797P] where P=(Fo^2^+2Fc^2^)/3'
_refine_ls_weighting_scheme calc
_refine_ls_wR_factor_gt 0.1657
_refine_ls_wR_factor_ref 0.2071
_reflns_number_gt 4443
_reflns_number_total 7319
_reflns_threshold_expression >2sigma(I)
_cod_data_source_file c7dt01669g2.cif
_cod_data_source_block rutb
_cod_depositor_comments
;
The following automatic conversions were performed:

'_symmetry_cell_setting' value 'Triclinic' changed to 'triclinic'
according to
/home/data/users/saulius/crontab/automatic-downloads/rss-feeds/RSC/lib/dictionaries/cif_core.dic
dictionary named 'cif_core.dic' version 2.4.2 from 2011-04-26.

Automatic conversion script
Id: cif_fix_values 4973 2017-02-22 13:04:09Z antanas 
;
_cod_original_cell_volume 2565.1(10)
_cod_original_sg_symbol_H-M P-1
_cod_database_code 7043519
_solvent_exptl_crystal_recrystallization_method 'anhydrous ethanol'

loop_
_symmetry_equiv_pos_as_xyz
'x, y, z'
'-x, -y, -z'

loop_
_atom_site_label
_atom_site_type_symbol
_atom_site_fract_x
_atom_site_fract_y
_atom_site_fract_z
_atom_site_U_iso_or_equiv
_atom_site_adp_type
_atom_site_occupancy
_atom_site_symmetry_multiplicity
_atom_site_calc_flag
_atom_site_refinement_flags
Ru1 Ru 0.88117(8) 0.89385(8) 0.22304(7) 0.0353(3) Uani 1 1 d .
Cl2 Cl 0.4785(8) 0.9429(7) 0.2100(6) 0.187(4) Uani 1 1 d .
Cl1 Cl 0.9556(3) 1.0737(2) 0.2766(2) 0.0508(9) Uani 1 1 d .
N1 N 0.8103(8) 0.8868(7) 0.3363(7) 0.037(2) Uani 1 1 d .
C2 C 0.7130(11) 0.8883(11) 0.3371(11) 0.059(4) Uani 1 1 d .
H2A H 0.6708 0.9003 0.2841 0.070 Uiso 1 1 calc R
C3 C 0.6726(12) 0.8727(13) 0.4144(11) 0.066(5) Uani 1 1 d .
H3A H 0.6040 0.8735 0.4128 0.080 Uiso 1 1 calc R
C4 C 0.7338(15) 0.8559(14) 0.4928(12) 0.077(5) Uani 1 1 d .
H4A H 0.7080 0.8460 0.5456 0.092 Uiso 1 1 calc R
C5 C 0.8356(14) 0.8541(12) 0.4922(11) 0.064(4) Uani 1 1 d .
H5A H 0.8781 0.8408 0.5442 0.077 Uiso 1 1 calc R
C6 C 0.8734(10) 0.8718(9) 0.4149(8) 0.034(3) Uani 1 1 d .
C7 C 0.9797(10) 0.8702(9) 0.4070(9) 0.038(3) Uani 1 1 d .
C8 C 1.0600(12) 0.8697(9) 0.4799(10) 0.052(4) Uani 1 1 d .
H8A H 1.0512 0.8668 0.5409 0.062 Uiso 1 1 calc R
C9 C 1.1544(14) 0.8737(11) 0.4577(13) 0.071(5) Uani 1 1 d .
H9A H 1.2105 0.8731 0.5055 0.085 Uiso 1 1 calc R
C10 C 1.1692(11) 0.8784(10) 0.3689(12) 0.055(4) Uani 1 1 d U
H10A H 1.2341 0.8809 0.3564 0.066 Uiso 1 1 calc R
C11 C 1.0868(10) 0.8795(9) 0.2986(11) 0.046(4) Uani 1 1 d .
N12 N 0.9941(8) 0.8755(7) 0.3176(7) 0.036(2) Uani 1 1 d .
C13 C 1.0860(11) 0.8858(9) 0.1994(11) 0.049(4) Uani 1 1 d .
C14 C 1.1721(11) 0.8927(11) 0.1610(15) 0.068(5) Uani 1 1 d .
H14A H 1.2362 0.8948 0.1990 0.082 Uiso 1 1 calc R
C15 C 1.1618(18) 0.8965(12) 0.0666(18) 0.089(7) Uani 1 1 d .
H15A H 1.2188 0.8998 0.0399 0.107 Uiso 1 1 calc R
C16 C 1.0684(19) 0.8953(12) 0.0121(14) 0.081(6) Uani 1 1 d .
H16A H 1.0608 0.8973 -0.0521 0.097 Uiso 1 1 calc R
C17 C 0.9862(13) 0.8912(10) 0.0523(11) 0.059(4) Uani 1 1 d .
H17A H 0.9226 0.8908 0.0144 0.071 Uiso 1 1 calc R
N18 N 0.9926(9) 0.8877(7) 0.1449(8) 0.046(3) Uani 1 1 d .
N19 N 0.8080(9) 0.7464(8) 0.1604(7) 0.043(3) Uani 1 1 d .
C20 C 0.8359(12) 0.6657(10) 0.1820(10) 0.049(4) Uani 1 1 d .
H20A H 0.8952 0.6754 0.2299 0.059 Uiso 1 1 calc R
C21 C 0.7832(16) 0.5672(11) 0.1381(14) 0.074(5) Uani 1 1 d .
H21A H 0.8049 0.5124 0.1575 0.089 Uiso 1 1 calc R
C22 C 0.6986(16) 0.5529(14) 0.0657(15) 0.085(6) Uani 1 1 d .
H22A H 0.6613 0.4876 0.0342 0.103 Uiso 1 1 calc R
C23 C 0.6686(13) 0.6364(14) 0.0392(12) 0.076(5) Uani 1 1 d .
H23A H 0.6114 0.6284 -0.0106 0.091 Uiso 1 1 calc R
C24 C 0.7266(12) 0.7332(11) 0.0890(10) 0.052(4) Uani 1 1 d .
C25 C 0.6998(10) 0.8233(12) 0.0688(10) 0.051(4) Uani 1 1 d .
C26 C 0.6135(12) 0.8277(15) -0.0005(12) 0.069(5) Uani 1 1 d .
H26A H 0.5691 0.7683 -0.0388 0.083 Uiso 1 1 calc R
C27 C 0.5955(13) 0.9203(19) -0.0108(12) 0.083(6) Uani 1 1 d .
H27A H 0.5424 0.9229 -0.0605 0.099 Uiso 1 1 calc R
C28 C 0.6533(12) 1.0090(16) 0.0497(13) 0.074(5) Uani 1 1 d .
H28A H 0.6368 1.0709 0.0451 0.089 Uiso 1 1 calc R
C29 C 0.7357(12) 1.0040(11) 0.1170(11) 0.058(4) Uani 1 1 d .
H29A H 0.7769 1.0637 0.1581 0.070 Uiso 1 1 calc R
N30 N 0.7595(8) 0.9129(8) 0.1254(7) 0.042(3) Uani 1 1 d .
Ru2 Ru 0.14775(8) 0.45746(8) 0.28471(7) 0.0379(3) Uani 1 1 d .
Cl4 Cl -0.3912(3) 0.3284(3) 0.1521(3) 0.0692(12) Uani 1 1 d .
Cl3 Cl 0.0768(3) 0.6072(3) 0.3000(3) 0.0550(9) Uani 1 1 d .
N31 N 0.2026(9) 0.4833(8) 0.4310(8) 0.049(3) Uani 1 1 d .
C32 C 0.2971(11) 0.5316(10) 0.4847(10) 0.051(4) Uani 1 1 d U
H32A H 0.3453 0.5617 0.4551 0.061 Uiso 1 1 calc R
C33 C 0.3251(13) 0.5383(13) 0.5812(11) 0.071(5) Uani 1 1 d .
H33A H 0.3899 0.5760 0.6163 0.086 Uiso 1 1 calc R
C34 C 0.2603(16) 0.4913(14) 0.6256(12) 0.076(5) Uani 1 1 d .
H34A H 0.2806 0.4928 0.6905 0.092 Uiso 1 1 calc R
C35 C 0.1607(14) 0.4393(12) 0.5723(10) 0.062(4) Uani 1 1 d .
H35A H 0.1134 0.4070 0.6015 0.074 Uiso 1 1 calc R
C36 C 0.1346(10) 0.4375(9) 0.4759(8) 0.036(3) Uani 1 1 d .
C37 C 0.0327(10) 0.3878(9) 0.4135(9) 0.038(3) Uani 1 1 d .
C38 C -0.0545(12) 0.3444(10) 0.4420(10) 0.050(4) Uani 1 1 d .
H38A H -0.0515 0.3438 0.5059 0.060 Uiso 1 1 calc R
C39 C -0.1426(13) 0.3037(11) 0.3746(12) 0.063(4) Uani 1 1 d .
H39A H -0.2003 0.2728 0.3927 0.076 Uiso 1 1 calc R
C40 C -0.1504(11) 0.3061(10) 0.2792(11) 0.055(4) Uani 1 1 d .
H40A H -0.2122 0.2795 0.2335 0.065 Uiso 1 1 calc R
C41 C -0.0604(11) 0.3508(9) 0.2544(10) 0.043(3) Uani 1 1 d .
N42 N 0.0264(8) 0.3894(7) 0.3212(7) 0.039(3) Uani 1 1 d .
C43 C -0.0491(11) 0.3612(10) 0.1574(10) 0.047(4) Uani 1 1 d .
C44 C -0.1320(11) 0.3320(10) 0.0779(11) 0.050(4) Uani 1 1 d .
H44A H -0.1985 0.3067 0.0831 0.060 Uiso 1 1 calc R
C45 C -0.1118(14) 0.3421(11) -0.0086(12) 0.060(4) Uani 1 1 d .
H45A H -0.1663 0.3242 -0.0626 0.072 Uiso 1 1 calc R
C46 C -0.0163(15) 0.3768(11) -0.0185(10) 0.067(5) Uani 1 1 d .
H46A H -0.0037 0.3788 -0.0785 0.080 Uiso 1 1 calc R
C47 C 0.0617(12) 0.4089(9) 0.0623(10) 0.049(4) Uani 1 1 d .
H47A H 0.1275 0.4362 0.0568 0.059 Uiso 1 1 calc R
N48 N 0.0471(9) 0.4025(8) 0.1512(8) 0.049(3) Uani 1 1 d .
N49 N 0.2827(8) 0.5256(8) 0.2541(7) 0.044(3) Uani 1 1 d .
C50 C 0.3123(12) 0.6250(11) 0.2534(11) 0.060(4) Uani 1 1 d .
H50A H 0.2678 0.6679 0.2626 0.072 Uiso 1 1 calc R
C51 C 0.4078(15) 0.6628(13) 0.2391(13) 0.079(5) Uani 1 1 d .
H51A H 0.4268 0.7311 0.2387 0.094 Uiso 1 1 calc R
C52 C 0.4738(14) 0.6031(14) 0.2258(13) 0.078(5) Uani 1 1 d .
H52A H 0.5382 0.6298 0.2167 0.094 Uiso 1 1 calc R
C53 C 0.4460(13) 0.5034(12) 0.2259(11) 0.066(5) Uani 1 1 d .
H53A H 0.4905 0.4608 0.2155 0.080 Uiso 1 1 calc R
C54 C 0.3506(12) 0.4656(11) 0.2416(10) 0.054(4) Uani 1 1 d .
C55 C 0.3126(11) 0.3598(9) 0.2466(9) 0.044(3) Uani 1 1 d .
C56 C 0.3675(12) 0.2835(11) 0.2346(11) 0.060(4) Uani 1 1 d .
H56A H 0.4331 0.2981 0.2235 0.071 Uiso 1 1 calc R
C57 C 0.3237(12) 0.1863(11) 0.2394(11) 0.062(4) Uani 1 1 d .
H57A H 0.3602 0.1355 0.2332 0.074 Uiso 1 1 calc R
C58 C 0.2274(13) 0.1659(11) 0.2532(11) 0.066(5) Uani 1 1 d .
H58A H 0.1955 0.1000 0.2529 0.079 Uiso 1 1 calc R
C59 C 0.1772(11) 0.2423(10) 0.2676(10) 0.051(4) Uani 1 1 d .
H59A H 0.1121 0.2276 0.2799 0.061 Uiso 1 1 calc R
N60 N 0.2177(8) 0.3389(7) 0.2649(7) 0.036(2) Uani 1 1 d .
O1 O 0.4188(10) 0.9501(14) 0.3840(12) 0.149(7) Uani 1 1 d D
H1A H 0.4377 0.9480 0.3316 0.179 Uiso 1 1 d RD
H1B H 0.4280 1.0157 0.4089 0.179 Uiso 1 1 d RD
O2 O 0.4403(9) 0.8230(9) 0.5308(8) 0.087(4) Uani 1 1 d D
H2C H 0.4462 0.8862 0.5493 0.105 Uiso 1 1 d RD
H2B H 0.3925 0.7901 0.5525 0.105 Uiso 1 1 d RD
O3 O 0.4006(13) 0.8455(13) 0.7266(15) 0.172(8) Uani 1 1 d D
H3B H 0.4020 0.7885 0.7439 0.206 Uiso 1 1 d RD
H3C H 0.4597 0.8864 0.7577 0.206 Uiso 1 1 d RD
O4 O 0.3585(11) 0.7758(13) 0.0522(10) 0.128(6) Uani 1 1 d D
H4B H 0.4113 0.8243 0.0840 0.154 Uiso 1 1 d RD
H4C H 0.3854 0.7240 0.0377 0.154 Uiso 1 1 d RD

loop_
_atom_site_aniso_label
_atom_site_aniso_U_11
_atom_site_aniso_U_22
_atom_site_aniso_U_33
_atom_site_aniso_U_23
_atom_site_aniso_U_13
_atom_site_aniso_U_12
Ru1 0.0401(7) 0.0305(6) 0.0366(6) 0.0077(5) 0.0101(5) 0.0099(5)
Cl2 0.220(9) 0.152(7) 0.158(7) 0.044(6) 0.006(6) 0.003(6)
Cl1 0.059(2) 0.0336(18) 0.055(2) 0.0042(16) 0.0128(17) 0.0053(16)
N1 0.036(6) 0.031(6) 0.042(6) 0.002(5) 0.007(5) 0.011(5)
C2 0.049(10) 0.069(11) 0.054(9) 0.007(8) 0.013(8) 0.009(8)
C3 0.044(9) 0.096(13) 0.065(11) 0.025(10) 0.027(8) 0.010(9)
C4 0.086(14) 0.101(14) 0.060(11) 0.034(10) 0.041(10) 0.025(11)
C5 0.087(13) 0.068(11) 0.045(9) 0.017(8) 0.025(9) 0.020(9)
C6 0.044(8) 0.027(7) 0.029(7) 0.007(5) 0.004(6) 0.007(6)
C7 0.044(8) 0.022(6) 0.044(8) 0.005(6) 0.005(6) 0.004(6)
C8 0.060(10) 0.035(8) 0.048(9) -0.001(6) -0.011(8) 0.018(7)
C9 0.063(12) 0.047(10) 0.083(13) -0.004(9) -0.014(10) 0.015(8)
C10 0.033(8) 0.040(8) 0.092(11) 0.007(8) 0.008(8) 0.024(6)
C11 0.035(8) 0.029(7) 0.074(10) 0.007(7) 0.012(7) 0.014(6)
N12 0.039(7) 0.025(5) 0.048(7) 0.013(5) 0.013(5) 0.011(5)
C13 0.056(10) 0.013(6) 0.078(11) 0.002(7) 0.026(8) 0.009(6)
C14 0.034(9) 0.047(9) 0.135(17) 0.008(10) 0.046(10) 0.020(7)
C15 0.112(18) 0.048(10) 0.15(2) 0.033(12) 0.110(17) 0.035(11)
C16 0.15(2) 0.048(10) 0.096(14) 0.039(10) 0.097(15) 0.060(12)
C17 0.099(13) 0.042(9) 0.063(10) 0.026(8) 0.043(9) 0.042(8)
N18 0.060(8) 0.024(6) 0.059(8) 0.011(5) 0.025(6) 0.013(5)
N19 0.051(7) 0.042(7) 0.038(6) 0.006(5) 0.019(6) 0.011(6)
C20 0.066(10) 0.039(8) 0.054(9) 0.017(7) 0.027(7) 0.025(7)
C21 0.107(15) 0.035(9) 0.091(14) 0.015(9) 0.048(12) 0.015(9)
C22 0.094(16) 0.050(11) 0.099(15) -0.006(11) 0.025(13) 0.004(10)
C23 0.068(12) 0.077(13) 0.062(11) -0.002(10) 0.012(9) -0.012(10)
C24 0.060(10) 0.047(9) 0.042(8) 0.005(7) 0.012(8) 0.000(8)
C25 0.026(8) 0.077(11) 0.043(8) 0.007(8) -0.003(6) 0.014(7)
C26 0.051(10) 0.091(13) 0.068(11) 0.020(10) 0.013(8) 0.020(9)
C27 0.041(10) 0.16(2) 0.057(11) 0.052(13) 0.003(8) 0.030(12)
C28 0.036(9) 0.115(16) 0.096(14) 0.064(13) 0.020(9) 0.033(10)
C29 0.068(11) 0.045(9) 0.074(11) 0.029(8) 0.028(9) 0.016(8)
N30 0.039(6) 0.053(7) 0.034(6) 0.014(5) 0.013(5) 0.004(5)
Ru2 0.0455(7) 0.0309(6) 0.0396(6) 0.0080(5) 0.0120(5) 0.0122(5)
Cl4 0.035(2) 0.076(3) 0.081(3) -0.009(2) 0.0133(19) -0.0010(19)
Cl3 0.074(3) 0.043(2) 0.057(2) 0.0140(17) 0.0187(19) 0.0300(18)
N31 0.052(8) 0.047(7) 0.042(7) 0.001(5) 0.009(6) 0.003(6)
C32 0.049(5) 0.049(5) 0.058(5) 0.015(4) 0.006(4) 0.025(4)
C33 0.066(11) 0.079(12) 0.050(10) -0.003(9) -0.003(9) 0.003(9)
C34 0.101(15) 0.083(13) 0.046(10) 0.011(9) 0.011(10) 0.034(11)
C35 0.092(13) 0.058(10) 0.047(9) 0.017(8) 0.027(9) 0.029(9)
C36 0.051(9) 0.032(7) 0.034(7) 0.010(6) 0.020(6) 0.015(6)
C37 0.048(8) 0.026(7) 0.051(8) 0.014(6) 0.016(7) 0.022(6)
C38 0.079(11) 0.036(8) 0.043(8) 0.014(7) 0.027(8) 0.016(8)
C39 0.075(12) 0.049(9) 0.073(12) 0.017(9) 0.033(10) 0.015(8)
C40 0.042(9) 0.042(8) 0.073(11) 0.006(8) 0.009(8) 0.006(7)
C41 0.051(9) 0.025(7) 0.056(9) 0.003(6) 0.016(7) 0.018(6)
N42 0.047(7) 0.037(6) 0.033(6) 0.002(5) 0.011(5) 0.012(5)
C43 0.051(9) 0.033(7) 0.058(9) 0.007(7) 0.010(8) 0.021(7)
C44 0.040(8) 0.039(8) 0.063(10) 0.001(7) -0.001(7) 0.016(6)
C45 0.074(12) 0.039(9) 0.059(11) 0.003(8) -0.004(9) 0.023(8)
C46 0.105(15) 0.040(9) 0.037(9) -0.016(7) 0.006(9) 0.006(9)
C47 0.073(11) 0.031(7) 0.059(10) 0.019(7) 0.026(8) 0.028(7)
N48 0.067(9) 0.029(6) 0.046(7) 0.003(5) 0.017(6) 0.001(6)
N49 0.044(7) 0.045(7) 0.042(7) 0.010(5) 0.008(5) 0.004(6)
C50 0.072(11) 0.042(9) 0.073(11) 0.022(8) 0.028(9) 0.010(8)
C51 0.075(13) 0.056(11) 0.100(14) 0.024(10) 0.025(11) -0.008(10)
C52 0.067(12) 0.083(13) 0.086(13) 0.030(11) 0.030(10) -0.006(11)
C53 0.064(11) 0.064(11) 0.066(11) 0.019(9) 0.017(9) -0.002(9)
C54 0.056(10) 0.056(9) 0.042(8) 0.006(7) 0.017(7) -0.005(8)
C55 0.060(10) 0.035(7) 0.041(8) 0.009(6) 0.015(7) 0.018(7)
C56 0.056(10) 0.054(10) 0.075(11) 0.012(8) 0.030(8) 0.017(8)
C57 0.067(11) 0.041(9) 0.090(12) 0.019(8) 0.032(9) 0.028(8)
C58 0.085(13) 0.033(8) 0.083(12) 0.007(8) 0.032(10) 0.019(8)
C59 0.054(9) 0.037(8) 0.067(10) 0.011(7) 0.025(8) 0.015(7)
N60 0.040(7) 0.035(6) 0.037(6) 0.011(5) 0.012(5) 0.011(5)
O1 0.056(9) 0.213(19) 0.150(14) -0.017(13) 0.027(9) 0.016(10)
O2 0.111(10) 0.074(8) 0.078(8) 0.014(6) 0.041(7) 0.007(7)
O3 0.138(15) 0.113(13) 0.27(2) 0.069(15) 0.075(16) 0.004(11)
O4 0.092(11) 0.179(16) 0.100(11) 0.035(11) 0.011(8) 0.007(10)

loop_
_atom_type_symbol
_atom_type_description
_atom_type_scat_dispersion_real
_atom_type_scat_dispersion_imag
_atom_type_scat_source
C C 0.0033 0.0016 'International Tables Vol C Tables 4.2.6.8 and 6.1.1.4'
H H 0.0000 0.0000 'International Tables Vol C Tables 4.2.6.8 and 6.1.1.4'
N N 0.0061 0.0033 'International Tables Vol C Tables 4.2.6.8 and 6.1.1.4'
Cl Cl 0.1484 0.1585 'International Tables Vol C Tables 4.2.6.8 and 6.1.1.4'
Ru Ru -1.2594 0.8363 'International Tables Vol C Tables 4.2.6.8 and 6.1.1.4'
O O 0.0106 0.0060 'International Tables Vol C Tables 4.2.6.8 and 6.1.1.4'

loop_
_geom_angle_atom_site_label_1
_geom_angle_atom_site_label_2
_geom_angle_atom_site_label_3
_geom_angle
N12 Ru1 N19 100.7(4)
N12 Ru1 N30 178.6(4)
N19 Ru1 N30 79.2(4)
N12 Ru1 N18 79.1(5)
N19 Ru1 N18 91.9(4)
N30 Ru1 N18 102.3(4)
N12 Ru1 N1 80.2(4)
N19 Ru1 N1 89.7(4)
N30 Ru1 N1 98.4(4)
N18 Ru1 N1 159.2(4)
N12 Ru1 Cl1 86.9(3)
N19 Ru1 Cl1 171.9(3)
N30 Ru1 Cl1 93.3(3)
N18 Ru1 Cl1 86.6(3)
N1 Ru1 Cl1 94.5(3)
C2 N1 C6 119.3(12)
C2 N1 Ru1 127.7(9)
C6 N1 Ru1 112.8(8)
N1 C2 C3 121.9(15)
N1 C2 H2A 119.0
C3 C2 H2A 119.0
C4 C3 C2 119.7(15)
C4 C3 H3A 120.2
C2 C3 H3A 120.2
C3 C4 C5 118.6(15)
C3 C4 H4A 120.7
C5 C4 H4A 120.7
C6 C5 C4 120.1(15)
C6 C5 H5A 120.0
C4 C5 H5A 120.0
N1 C6 C5 120.4(13)
N1 C6 C7 115.4(11)
C5 C6 C7 124.1(13)
C8 C7 N12 121.2(13)
C8 C7 C6 126.0(13)
N12 C7 C6 112.7(11)
C7 C8 C9 116.3(15)
C7 C8 H8A 121.8
C9 C8 H8A 121.8
C10 C9 C8 122.9(15)
C10 C9 H9A 118.6
C8 C9 H9A 118.6
C9 C10 C11 118.7(14)
C9 C10 H10A 120.7
C11 C10 H10A 120.7
N12 C11 C10 119.9(14)
N12 C11 C13 112.5(12)
C10 C11 C13 127.6(14)
C11 N12 C7 121.0(11)
C11 N12 Ru1 119.9(9)
C7 N12 Ru1 118.7(8)
N18 C13 C14 120.4(15)
N18 C13 C11 115.1(12)
C14 C13 C11 124.5(16)
C15 C14 C13 119.4(17)
C15 C14 H14A 120.3
C13 C14 H14A 120.3
C16 C15 C14 120.0(16)
C16 C15 H15A 120.0
C14 C15 H15A 120.0
C15 C16 C17 119.3(18)
C15 C16 H16A 120.4
C17 C16 H16A 120.4
N18 C17 C16 122.9(17)
N18 C17 H17A 118.6
C16 C17 H17A 118.6
C17 N18 C13 118.0(13)
C17 N18 Ru1 129.1(11)
C13 N18 Ru1 112.8(9)
C20 N19 C24 118.2(12)
C20 N19 Ru1 126.4(10)
C24 N19 Ru1 115.3(9)
N19 C20 C21 124.3(16)
N19 C20 H20A 117.8
C21 C20 H20A 117.8
C22 C21 C20 117.9(17)
C22 C21 H21A 121.1
C20 C21 H21A 121.1
C21 C22 C23 119.3(17)
C21 C22 H22A 120.4
C23 C22 H22A 120.4
C22 C23 C24 118.4(17)
C22 C23 H23A 120.8
C24 C23 H23A 120.8
N19 C24 C23 121.9(15)
N19 C24 C25 115.8(12)
C23 C24 C25 122.3(15)
N30 C25 C26 117.5(15)
N30 C25 C24 116.7(12)
C26 C25 C24 125.7(15)
C27 C26 C25 119.5(17)
C27 C26 H26A 120.2
C25 C26 H26A 120.2
C28 C27 C26 122.0(16)
C28 C27 H27A 119.0
C26 C27 H27A 119.0
C29 C28 C27 117.9(17)
C29 C28 H28A 121.0
C27 C28 H28A 121.0
C28 C29 N30 121.4(15)
C28 C29 H29A 119.3
N30 C29 H29A 119.3
C25 N30 C29 121.4(12)
C25 N30 Ru1 112.8(9)
C29 N30 Ru1 125.7(10)
N42 Ru2 N60 98.7(4)
N42 Ru2 N31 79.2(4)
N60 Ru2 N31 90.2(4)
N42 Ru2 N48 79.9(4)
N60 Ru2 N48 91.7(4)
N31 Ru2 N48 159.0(4)
N42 Ru2 N49 175.7(4)
N60 Ru2 N49 78.7(4)
N31 Ru2 N49 97.3(4)
N48 Ru2 N49 103.5(4)
N42 Ru2 Cl3 87.1(3)
N60 Ru2 Cl3 174.1(3)
N31 Ru2 Cl3 92.2(3)
N48 Ru2 Cl3 88.0(3)
N49 Ru2 Cl3 95.6(3)
C32 N31 C36 117.4(12)
C32 N31 Ru2 128.6(10)
C36 N31 Ru2 113.7(8)
N31 C32 C33 122.5(15)
N31 C32 H32A 118.7
C33 C32 H32A 118.7
C34 C33 C32 120.7(16)
C34 C33 H33A 119.7
C32 C33 H33A 119.7
C33 C34 C35 118.8(16)
C33 C34 H34A 120.6
C35 C34 H34A 120.6
C36 C35 C34 118.5(15)
C36 C35 H35A 120.7
C34 C35 H35A 120.7
N31 C36 C35 122.0(13)
N31 C36 C37 114.4(11)
C35 C36 C37 123.6(13)
N42 C37 C38 119.9(12)
N42 C37 C36 113.5(11)
C38 C37 C36 126.6(12)
C39 C38 C37 118.4(13)
C39 C38 H38A 120.8
C37 C38 H38A 120.8
C38 C39 C40 122.2(15)
C38 C39 H39A 118.9
C40 C39 H39A 118.9
C39 C40 C41 117.1(14)
C39 C40 H40A 121.5
C41 C40 H40A 121.5
N42 C41 C40 120.2(13)
N42 C41 C43 112.8(12)
C40 C41 C43 127.0(13)
C41 N42 C37 122.3(12)
C41 N42 Ru2 118.8(9)
C37 N42 Ru2 118.9(9)
N48 C43 C44 121.8(14)
N48 C43 C41 115.8(12)
C44 C43 C41 122.4(14)
C45 C44 C43 117.3(14)
C45 C44 H44A 121.4
C43 C44 H44A 121.4
C46 C45 C44 122.6(15)
C46 C45 H45A 118.7
C44 C45 H45A 118.7
C45 C46 C47 117.8(15)
C45 C46 H46A 121.1
C47 C46 H46A 121.1
C46 C47 N48 122.8(15)
C46 C47 H47A 118.6
N48 C47 H47A 118.6
C43 N48 C47 117.5(12)
C43 N48 Ru2 112.1(9)
C47 N48 Ru2 130.1(10)
C50 N49 C54 117.9(12)
C50 N49 Ru2 126.1(10)
C54 N49 Ru2 115.7(9)
N49 C50 C51 120.5(15)
N49 C50 H50A 119.7
C51 C50 H50A 119.7
C52 C51 C50 121.3(16)
C52 C51 H51A 119.4
C50 C51 H51A 119.4
C51 C52 C53 119.4(17)
C51 C52 H52A 120.3
C53 C52 H52A 120.3
C52 C53 C54 119.4(17)
C52 C53 H53A 120.3
C54 C53 H53A 120.3
N49 C54 C53 121.5(14)
N49 C54 C55 113.9(12)
C53 C54 C55 124.6(15)
N60 C55 C56 120.1(12)
N60 C55 C54 115.2(12)
C56 C55 C54 124.6(14)
C57 C56 C55 119.7(14)
C57 C56 H56A 120.2
C55 C56 H56A 120.2
C58 C57 C56 119.4(14)
C58 C57 H57A 120.3
C56 C57 H57A 120.3
C57 C58 C59 119.6(14)
C57 C58 H58A 120.2
C59 C58 H58A 120.2
N60 C59 C58 123.0(14)
N60 C59 H59A 118.5
C58 C59 H59A 118.5
C59 N60 C55 118.2(11)
C59 N60 Ru2 125.5(9)
C55 N60 Ru2 116.3(8)
H1A O1 H1B 104.2
H2C O2 H2B 109.9
H3B O3 H3C 105.2
H4B O4 H4C 103.7

loop_
_geom_bond_atom_site_label_1
_geom_bond_atom_site_label_2
_geom_bond_distance
Ru1 N12 1.943(10)
Ru1 N19 2.041(10)
Ru1 N30 2.053(11)
Ru1 N18 2.070(11)
Ru1 N1 2.079(10)
Ru1 Cl1 2.413(3)
N1 C2 1.328(17)
N1 C6 1.366(15)
C2 C3 1.383(19)
C2 H2A 0.9300
C3 C4 1.36(2)
C3 H3A 0.9300
C4 C5 1.39(2)
C4 H4A 0.9300
C5 C6 1.371(18)
C5 H5A 0.9300
C6 C7 1.475(17)
C7 C8 1.370(17)
C7 N12 1.371(15)
C8 C9 1.38(2)
C8 H8A 0.9300
C9 C10 1.36(2)
C9 H9A 0.9300
C10 C11 1.369(19)
C10 H10A 0.9300
C11 N12 1.336(16)
C11 C13 1.47(2)
C13 N18 1.368(17)
C13 C14 1.387(19)
C14 C15 1.37(3)
C14 H14A 0.9300
C15 C16 1.36(3)
C15 H15A 0.9300
C16 C17 1.36(2)
C16 H16A 0.9300
C17 N18 1.350(17)
C17 H17A 0.9300
N19 C20 1.308(16)
N19 C24 1.324(17)
C20 C21 1.38(2)
C20 H20A 0.9300
C21 C22 1.36(2)
C21 H21A 0.9300
C22 C23 1.38(2)
C22 H22A 0.9300
C23 C24 1.40(2)
C23 H23A 0.9300
C24 C25 1.42(2)
C25 N30 1.363(17)
C25 C26 1.41(2)
C26 C27 1.37(2)
C26 H26A 0.9300
C27 C28 1.37(2)
C27 H27A 0.9300
C28 C29 1.36(2)
C28 H28A 0.9300
C29 N30 1.373(17)
C29 H29A 0.9300
Ru2 N42 1.961(10)
Ru2 N60 2.036(10)
Ru2 N31 2.063(11)
Ru2 N48 2.069(11)
Ru2 N49 2.071(11)
Ru2 Cl3 2.421(4)
N31 C32 1.344(16)
N31 C36 1.364(15)
C32 C33 1.37(2)
C32 H32A 0.9300
C33 C34 1.34(2)
C33 H33A 0.9300
C34 C35 1.41(2)
C34 H34A 0.9300
C35 C36 1.379(18)
C35 H35A 0.9300
C36 C37 1.465(18)
C37 N42 1.339(15)
C37 C38 1.399(18)
C38 C39 1.35(2)
C38 H38A 0.9300
C39 C40 1.39(2)
C39 H39A 0.9300
C40 C41 1.409(18)
C40 H40A 0.9300
C41 N42 1.325(16)
C41 C43 1.486(19)
C43 N48 1.353(17)
C43 C44 1.390(18)
C44 C45 1.37(2)
C44 H44A 0.9300
C45 C46 1.34(2)
C45 H45A 0.9300
C46 C47 1.36(2)
C46 H46A 0.9300
C47 N48 1.369(16)
C47 H47A 0.9300
N49 C50 1.356(16)
N49 C54 1.362(18)
C50 C51 1.38(2)
C50 H50A 0.9300
C51 C52 1.34(2)
C51 H51A 0.9300
C52 C53 1.36(2)
C52 H52A 0.9300
C53 C54 1.38(2)
C53 H53A 0.9300
C54 C55 1.474(18)
C55 N60 1.359(16)
C55 C56 1.398(19)
C56 C57 1.381(19)
C56 H56A 0.9300
C57 C58 1.35(2)
C57 H57A 0.9300
C58 C59 1.361(19)
C58 H58A 0.9300
C59 N60 1.354(16)
C59 H59A 0.9300
O1 H1A 0.8503
O1 H1B 0.8840
O2 H2C 0.8463
O2 H2B 0.8686
O3 H3B 0.8703
O3 H3C 0.8756
O4 H4B 0.8700
O4 H4C 0.8701

loop_
_geom_torsion_atom_site_label_1
_geom_torsion_atom_site_label_2
_geom_torsion_atom_site_label_3
_geom_torsion_atom_site_label_4
_geom_torsion
N12 Ru1 N1 C2 -176.3(11)
N19 Ru1 N1 C2 -75.4(11)
N30 Ru1 N1 C2 3.6(12)
N18 Ru1 N1 C2 -170.0(11)
Cl1 Ru1 N1 C2 97.6(11)
N12 Ru1 N1 C6 -1.1(8)
N19 Ru1 N1 C6 99.8(8)
N30 Ru1 N1 C6 178.8(8)
N18 Ru1 N1 C6 5.2(15)
Cl1 Ru1 N1 C6 -87.1(8)
C6 N1 C2 C3 -2(2)
Ru1 N1 C2 C3 173.3(11)
N1 C2 C3 C4 1(2)
C2 C3 C4 C5 -1(3)
C3 C4 C5 C6 2(3)
C2 N1 C6 C5 2.9(18)
Ru1 N1 C6 C5 -172.8(10)
C2 N1 C6 C7 179.4(11)
Ru1 N1 C6 C7 3.7(12)
C4 C5 C6 N1 -3(2)
C4 C5 C6 C7 -179.2(13)
N1 C6 C7 C8 171.0(11)
C5 C6 C7 C8 -13(2)
N1 C6 C7 N12 -5.3(14)
C5 C6 C7 N12 171.0(12)
N12 C7 C8 C9 -0.7(18)
C6 C7 C8 C9 -176.6(12)
C7 C8 C9 C10 0(2)
C8 C9 C10 C11 0(2)
C9 C10 C11 N12 0(2)
C9 C10 C11 C13 179.0(13)
C10 C11 N12 C7 -0.1(17)
C13 C11 N12 C7 -179.4(10)
C10 C11 N12 Ru1 172.4(9)
C13 C11 N12 Ru1 -7.0(13)
C8 C7 N12 C11 0.6(17)
C6 C7 N12 C11 177.0(10)
C8 C7 N12 Ru1 -172.0(9)
C6 C7 N12 Ru1 4.5(13)
N19 Ru1 N12 C11 97.6(9)
N30 Ru1 N12 C11 -179(100)
N18 Ru1 N12 C11 7.7(9)
N1 Ru1 N12 C11 -174.6(9)
Cl1 Ru1 N12 C11 -79.5(9)
N19 Ru1 N12 C7 -89.8(9)
N30 Ru1 N12 C7 -6(17)
N18 Ru1 N12 C7 -179.7(9)
N1 Ru1 N12 C7 -2.0(8)
Cl1 Ru1 N12 C7 93.1(8)
N12 C11 C13 N18 0.8(15)
C10 C11 C13 N18 -178.6(12)
N12 C11 C13 C14 178.8(11)
C10 C11 C13 C14 -1(2)
N18 C13 C14 C15 -3(2)
C11 C13 C14 C15 178.9(13)
C13 C14 C15 C16 1(2)
C14 C15 C16 C17 0(3)
C15 C16 C17 N18 0(2)
C16 C17 N18 C13 -1.7(19)
C16 C17 N18 Ru1 174.1(10)
C14 C13 N18 C17 3.4(17)
C11 C13 N18 C17 -178.5(11)
C14 C13 N18 Ru1 -173.0(9)
C11 C13 N18 Ru1 5.1(13)
N12 Ru1 N18 C17 177.4(11)
N19 Ru1 N18 C17 77.0(11)
N30 Ru1 N18 C17 -2.4(12)
N1 Ru1 N18 C17 171.1(10)
Cl1 Ru1 N18 C17 -95.1(11)
N12 Ru1 N18 C13 -6.6(8)
N19 Ru1 N18 C13 -107.1(8)
N30 Ru1 N18 C13 173.5(8)
N1 Ru1 N18 C13 -13.0(16)
Cl1 Ru1 N18 C13 80.9(8)
N12 Ru1 N19 C20 -0.8(11)
N30 Ru1 N19 C20 -179.4(11)
N18 Ru1 N19 C20 78.5(11)
N1 Ru1 N19 C20 -80.8(11)
Cl1 Ru1 N19 C20 158.1(17)
N12 Ru1 N19 C24 -178.3(9)
N30 Ru1 N19 C24 3.1(9)
N18 Ru1 N19 C24 -99.0(10)
N1 Ru1 N19 C24 101.7(10)
Cl1 Ru1 N19 C24 -19(3)
C24 N19 C20 C21 -3(2)
Ru1 N19 C20 C21 179.3(11)
N19 C20 C21 C22 2(2)
C20 C21 C22 C23 0(3)
C21 C22 C23 C24 -1(3)
C20 N19 C24 C23 2(2)
Ru1 N19 C24 C23 179.9(11)
C20 N19 C24 C25 -179.9(12)
Ru1 N19 C24 C25 -2.2(16)
C22 C23 C24 N19 0(2)
C22 C23 C24 C25 -178.1(15)
N19 C24 C25 N30 -0.9(19)
C23 C24 C25 N30 176.9(13)
N19 C24 C25 C26 -176.6(14)
C23 C24 C25 C26 1(2)
N30 C25 C26 C27 3(2)
C24 C25 C26 C27 178.4(15)
C25 C26 C27 C28 -6(3)
C26 C27 C28 C29 5(3)
C27 C28 C29 N30 -1(2)
C26 C25 N30 C29 1.3(19)
C24 C25 N30 C29 -174.9(12)
C26 C25 N30 Ru1 179.6(11)
C24 C25 N30 Ru1 3.4(15)
C28 C29 N30 C25 -2(2)
C28 C29 N30 Ru1 179.9(11)
N12 Ru1 N30 C25 -87(17)
N19 Ru1 N30 C25 -3.5(9)
N18 Ru1 N30 C25 86.2(9)
N1 Ru1 N30 C25 -91.5(9)
Cl1 Ru1 N30 C25 173.4(9)
N12 Ru1 N30 C29 91(17)
N19 Ru1 N30 C29 174.7(11)
N18 Ru1 N30 C29 -95.6(11)
N1 Ru1 N30 C29 86.7(11)
Cl1 Ru1 N30 C29 -8.4(10)
N42 Ru2 N31 C32 178.5(12)
N60 Ru2 N31 C32 79.7(12)
N48 Ru2 N31 C32 175.0(11)
N49 Ru2 N31 C32 1.1(12)
Cl3 Ru2 N31 C32 -94.9(11)
N42 Ru2 N31 C36 4.1(9)
N60 Ru2 N31 C36 -94.7(9)
N48 Ru2 N31 C36 0.6(18)
N49 Ru2 N31 C36 -173.4(9)
Cl3 Ru2 N31 C36 90.7(9)
C36 N31 C32 C33 -2(2)
Ru2 N31 C32 C33 -176.1(11)
N31 C32 C33 C34 4(3)
C32 C33 C34 C35 -3(3)
C33 C34 C35 C36 1(2)
C32 N31 C36 C35 -0.5(19)
Ru2 N31 C36 C35 174.7(10)
C32 N31 C36 C37 179.0(11)
Ru2 N31 C36 C37 -5.8(13)
C34 C35 C36 N31 1(2)
C34 C35 C36 C37 -178.7(13)
N31 C36 C37 N42 4.7(15)
C35 C36 C37 N42 -175.8(12)
N31 C36 C37 C38 -172.9(12)
C35 C36 C37 C38 7(2)
N42 C37 C38 C39 1.1(19)
C36 C37 C38 C39 178.6(13)
C37 C38 C39 C40 -2(2)
C38 C39 C40 C41 2(2)
C39 C40 C41 N42 -0.9(19)
C39 C40 C41 C43 179.2(12)
C40 C41 N42 C37 0.1(18)
C43 C41 N42 C37 -180.0(10)
C40 C41 N42 Ru2 -176.7(9)
C43 C41 N42 Ru2 3.2(14)
C38 C37 N42 C41 -0.2(18)
C36 C37 N42 C41 -178.0(11)
C38 C37 N42 Ru2 176.6(9)
C36 C37 N42 Ru2 -1.2(13)
N60 Ru2 N42 C41 -96.0(9)
N31 Ru2 N42 C41 175.5(10)
N48 Ru2 N42 C41 -5.8(9)
N49 Ru2 N42 C41 -149(5)
Cl3 Ru2 N42 C41 82.6(9)
N60 Ru2 N42 C37 87.1(9)
N31 Ru2 N42 C37 -1.5(9)
N48 Ru2 N42 C37 177.3(9)
N49 Ru2 N42 C37 34(6)
Cl3 Ru2 N42 C37 -94.3(9)
N42 C41 C43 N48 3.5(16)
C40 C41 C43 N48 -176.7(12)
N42 C41 C43 C44 -175.6(11)
C40 C41 C43 C44 4(2)
N48 C43 C44 C45 3.1(19)
C41 C43 C44 C45 -177.9(12)
C43 C44 C45 C46 1(2)
C44 C45 C46 C47 -4(2)
C45 C46 C47 N48 3(2)
C44 C43 N48 C47 -4.0(18)
C41 C43 N48 C47 176.9(10)
C44 C43 N48 Ru2 171.2(10)
C41 C43 N48 Ru2 -7.8(13)
C46 C47 N48 C43 0.8(19)
C46 C47 N48 Ru2 -173.4(10)
N42 Ru2 N48 C43 7.3(9)
N60 Ru2 N48 C43 105.8(9)
N31 Ru2 N48 C43 10.7(18)
N49 Ru2 N48 C43 -175.4(9)
Cl3 Ru2 N48 C43 -80.1(8)
N42 Ru2 N48 C47 -178.2(12)
N60 Ru2 N48 C47 -79.7(11)
N31 Ru2 N48 C47 -174.8(11)
N49 Ru2 N48 C47 -0.9(12)
Cl3 Ru2 N48 C47 94.3(11)
N42 Ru2 N49 C50 -124(5)
N60 Ru2 N49 C50 -177.4(12)
N31 Ru2 N49 C50 -88.7(12)
N48 Ru2 N49 C50 93.5(12)
Cl3 Ru2 N49 C50 4.3(11)
N42 Ru2 N49 C54 50(6)
N60 Ru2 N49 C54 -3.2(9)
N31 Ru2 N49 C54 85.6(10)
N48 Ru2 N49 C54 -92.2(10)
Cl3 Ru2 N49 C54 178.5(9)
C54 N49 C50 C51 1(2)
Ru2 N49 C50 C51 175.0(12)
N49 C50 C51 C52 0(3)
C50 C51 C52 C53 0(3)
C51 C52 C53 C54 -1(3)
C50 N49 C54 C53 -2(2)
Ru2 N49 C54 C53 -176.5(11)
C50 N49 C54 C55 178.2(12)
Ru2 N49 C54 C55 3.4(15)
C52 C53 C54 N49 2(2)
C52 C53 C54 C55 -177.9(14)
N49 C54 C55 N60 -1.5(17)
C53 C54 C55 N60 178.5(13)
N49 C54 C55 C56 179.1(13)
C53 C54 C55 C56 -1(2)
N60 C55 C56 C57 1(2)
C54 C55 C56 C57 -179.1(14)
C55 C56 C57 C58 2(2)
C56 C57 C58 C59 -4(3)
C57 C58 C59 N60 3(2)
C58 C59 N60 C55 0(2)
C58 C59 N60 Ru2 179.6(11)
C56 C55 N60 C59 -2.4(19)
C54 C55 N60 C59 178.1(12)
C56 C55 N60 Ru2 178.2(10)
C54 C55 N60 Ru2 -1.2(14)
N42 Ru2 N60 C59 6.5(11)
N31 Ru2 N60 C59 85.6(11)
N48 Ru2 N60 C59 -73.5(11)
N49 Ru2 N60 C59 -177.0(11)
Cl3 Ru2 N60 C59 -160(2)
N42 Ru2 N60 C55 -174.2(9)
N31 Ru2 N60 C55 -95.1(9)
N48 Ru2 N60 C55 105.8(9)
N49 Ru2 N60 C55 2.3(9)
Cl3 Ru2 N60 C55 19(3)
